data_4330669
loop_
_publ_author_name
'Santosh K. Sahoo'
'Nilufa Khatun'
'Himanshu Sekhar Jena'
'Bhisma K. Patel'

_publ_section_title
;
 Stable Cu(I) Complexes with Thioamidoguanidine Possessing Halide-Bridge
 Structure
;
_journal_name_full 'Inorganic Chemistry'
_journal_page_first 10800
_journal_page_last 10807
_journal_paper_doi 10.1021/ic301429g
_journal_volume 51
_journal_year 2012
_chemical_formula_moiety 'C44 H56 Br3 Cu3 N8 O4 S4'
_chemical_formula_sum 'C44 H56 Br3 Cu3 N8 O4 S4'
_chemical_formula_weight 1319.60
_chemical_name_systematic
; 
 ? 
;
_space_group_IT_number 2
_symmetry_cell_setting triclinic
_symmetry_space_group_name_Hall '-P 1'
_symmetry_space_group_name_H-M 'P -1'
_atom_sites_solution_hydrogens geom
_atom_sites_solution_primary direct
_atom_sites_solution_secondary difmap
_audit_creation_method SHELXL-97
_cell_angle_alpha 81.033(2)
_cell_angle_beta 75.174(2)
_cell_angle_gamma 77.727(2)
_cell_formula_units_Z 2
_cell_length_a 12.8009(5)
_cell_length_b 14.6565(6)
_cell_length_c 14.8317(6)
_cell_measurement_reflns_used 2314
_cell_measurement_temperature 296(2)
_cell_measurement_theta_max 21.13
_cell_measurement_theta_min 2.05
_cell_volume 2613.34(18)
_computing_structure_refinement 'SHELXL-97 (Sheldrick, 1997)'
_computing_structure_solution 'SHELXS-97 (Sheldrick, 1990)'
_diffrn_ambient_temperature 296(2)
_diffrn_measured_fraction_theta_full 1.00
_diffrn_measured_fraction_theta_max 1.00
_diffrn_radiation_monochromator graphite
_diffrn_radiation_source 'fine-focus sealed tube'
_diffrn_radiation_type MoK\a
_diffrn_radiation_wavelength 0.71073
_diffrn_reflns_av_R_equivalents 0.0381
_diffrn_reflns_av_sigmaI/netI 0.0591
_diffrn_reflns_limit_h_max 17
_diffrn_reflns_limit_h_min -17
_diffrn_reflns_limit_k_max 19
_diffrn_reflns_limit_k_min -19
_diffrn_reflns_limit_l_max 19
_diffrn_reflns_limit_l_min -19
_diffrn_reflns_number 35550
_diffrn_reflns_theta_full 28.36
_diffrn_reflns_theta_max 28.36
_diffrn_reflns_theta_min 1.91
_exptl_absorpt_coefficient_mu 3.711
_exptl_absorpt_correction_T_max 0.442
_exptl_absorpt_correction_T_min 0.250
_exptl_absorpt_correction_type multi-scan
_exptl_absorpt_process_details multi-scan
_exptl_crystal_colour yellow
_exptl_crystal_density_diffrn 1.677
_exptl_crystal_description cube
_exptl_crystal_F_000 1328.0
_exptl_crystal_size_max 0.45
_exptl_crystal_size_mid 0.32
_exptl_crystal_size_min 0.22
_refine_diff_density_max 0.670
_refine_diff_density_min -0.494
_refine_diff_density_rms 0.072
_refine_ls_extinction_method none
_refine_ls_goodness_of_fit_ref 1.020
_refine_ls_hydrogen_treatment constr
_refine_ls_matrix_type full
_refine_ls_number_parameters 595
_refine_ls_number_reflns 13060
_refine_ls_number_restraints 0
_refine_ls_restrained_S_all 1.020
_refine_ls_R_factor_all 0.0896
_refine_ls_R_factor_gt 0.0366
_refine_ls_shift/su_max 0.001
_refine_ls_shift/su_mean 0.000
_refine_ls_structure_factor_coef Fsqd
_refine_ls_weighting_details 'calc w=1/[\s^2^(Fo^2^)+(0.0383P)^2^+0.0000P] where P=(Fo^2^+2Fc^2^)/3'
_refine_ls_weighting_scheme calc
_refine_ls_wR_factor_gt 0.0756
_refine_ls_wR_factor_ref 0.0898
_reflns_number_gt 7046
_reflns_number_total 13060
_reflns_threshold_expression >2sigma(I)
_cod_data_source_file ic301429g_si_002_3.cif
_cod_data_source_block Complex-C
_cod_database_code 4330669

loop_
_symmetry_equiv_pos_as_xyz
'x, y, z'
'-x, -y, -z'

loop_
_atom_site_label
_atom_site_type_symbol
_atom_site_fract_x
_atom_site_fract_y
_atom_site_fract_z
_atom_site_U_iso_or_equiv
_atom_site_adp_type
_atom_site_occupancy
_atom_site_symmetry_multiplicity
_atom_site_calc_flag
_atom_site_refinement_flags
Br3 Br 0.95313(3) 0.20677(3) 0.42576(2) 0.05200(11) Uani 1 1 d .
Br2 Br 0.84892(4) 0.41940(3) -0.00502(3) 0.06525(13) Uani 1 1 d .
Br1 Br 0.66545(3) 0.02716(3) 0.23049(3) 0.06179(12) Uani 1 1 d .
Cu2 Cu 0.93382(3) 0.27155(3) 0.06198(3) 0.04932(12) Uani 1 1 d .
Cu3 Cu 0.93682(3) 0.18816(3) 0.26828(3) 0.05086(12) Uani 1 1 d .
Cu1 Cu 0.81621(4) 0.10631(4) 0.18928(3) 0.06136(14) Uani 1 1 d .
S1 S 0.89959(6) 0.13800(6) 0.02879(5) 0.0406(2) Uani 1 1 d .
S2 S 1.06366(6) 0.26291(6) 0.14311(6) 0.0396(2) Uani 1 1 d .
S3 S 0.97837(7) 0.03105(6) 0.24183(6) 0.0435(2) Uani 1 1 d .
S4 S 0.76402(7) 0.26532(7) 0.24391(6) 0.0504(2) Uani 1 1 d .
N6 N 0.9032(2) -0.12391(19) 0.32479(17) 0.0462(7) Uani 1 1 d .
O3 O 1.0008(3) -0.31234(17) 0.29176(18) 0.0825(9) Uani 1 1 d .
C33 C 0.9208(3) -0.1583(2) 0.2322(2) 0.0566(10) Uani 1 1 d .
H33A H 0.9342 -0.1074 0.1829 0.068 Uiso 1 1 calc R
H33B H 0.8553 -0.1792 0.2283 0.068 Uiso 1 1 calc R
C32 C 1.0164(4) -0.2375(3) 0.2183(3) 0.0729(12) Uani 1 1 d .
H32A H 1.0251 -0.2605 0.1584 0.087 Uiso 1 1 calc R
H32B H 1.0829 -0.2153 0.2172 0.087 Uiso 1 1 calc R
C31 C 0.9875(4) -0.2791(3) 0.3792(3) 0.0776(13) Uani 1 1 d .
H31A H 1.0537 -0.2573 0.3797 0.093 Uiso 1 1 calc R
H31B H 0.9784 -0.3308 0.4284 0.093 Uiso 1 1 calc R
C30 C 0.8906(3) -0.2006(2) 0.4004(2) 0.0571(10) Uani 1 1 d .
H30A H 0.8231 -0.2229 0.4052 0.069 Uiso 1 1 calc R
H30B H 0.8871 -0.1786 0.4596 0.069 Uiso 1 1 calc R
C13 C 0.8813(3) 0.4976(2) 0.2380(3) 0.0463(8) Uani 1 1 d .
C15 C 0.7818(3) 0.5394(3) 0.3894(3) 0.0751(12) Uani 1 1 d .
H15 H 0.7677 0.5270 0.4544 0.090 Uiso 1 1 calc R
C14 C 0.8583(3) 0.4774(3) 0.3343(3) 0.0566(10) Uani 1 1 d .
H14 H 0.8943 0.4223 0.3618 0.068 Uiso 1 1 calc R
C18 C 0.8260(3) 0.5789(3) 0.1975(3) 0.0644(11) Uani 1 1 d .
H18 H 0.8417 0.5928 0.1326 0.077 Uiso 1 1 calc R
C16 C 0.7268(4) 0.6187(3) 0.3491(4) 0.0862(14) Uani 1 1 d .
H16 H 0.6743 0.6596 0.3868 0.103 Uiso 1 1 calc R
C17 C 0.7481(4) 0.6389(3) 0.2532(4) 0.0855(14) Uani 1 1 d .
H17 H 0.7099 0.6930 0.2262 0.103 Uiso 1 1 calc R
N3 N 0.9539(2) 0.43385(18) 0.17701(18) 0.0446(7) Uani 1 1 d .
H3 H 0.9409 0.4383 0.1223 0.054 Uiso 1 1 calc R
C12 C 1.0395(2) 0.3681(2) 0.1921(2) 0.0358(7) Uani 1 1 d .
N4 N 1.1061(2) 0.38194(18) 0.24309(17) 0.0387(6) Uani 1 1 d .
O2 O 1.2175(2) 0.40619(18) 0.37767(17) 0.0625(7) Uani 1 1 d .
C22 C 1.1908(3) 0.3076(2) 0.2721(2) 0.0462(8) Uani 1 1 d .
H22A H 1.2614 0.3118 0.2293 0.055 Uiso 1 1 calc R
H22B H 1.1736 0.2467 0.2702 0.055 Uiso 1 1 calc R
C19 C 1.1223(3) 0.4753(2) 0.2548(2) 0.0494(9) Uani 1 1 d .
H19A H 1.0601 0.5221 0.2427 0.059 Uiso 1 1 calc R
H19B H 1.1878 0.4902 0.2099 0.059 Uiso 1 1 calc R
C20 C 1.1340(3) 0.4779(3) 0.3528(3) 0.0681(11) Uani 1 1 d .
H20A H 1.1505 0.5384 0.3575 0.082 Uiso 1 1 calc R
H20B H 1.0648 0.4714 0.3968 0.082 Uiso 1 1 calc R
C21 C 1.1965(3) 0.3175(3) 0.3692(2) 0.0523(9) Uani 1 1 d .
H21A H 1.1274 0.3081 0.4120 0.063 Uiso 1 1 calc R
H21B H 1.2541 0.2689 0.3873 0.063 Uiso 1 1 calc R
C23 C 0.9116(2) -0.0379(2) 0.3355(2) 0.0385(8) Uani 1 1 d .
C24 C 0.7933(3) -0.0258(2) 0.4989(2) 0.0387(8) Uani 1 1 d .
C29 C 0.8125(3) -0.0242(2) 0.5860(2) 0.0461(8) Uani 1 1 d .
H29 H 0.8774 -0.0087 0.5910 0.055 Uiso 1 1 calc R
C28 C 0.7342(3) -0.0462(2) 0.6662(2) 0.0568(10) Uani 1 1 d .
H28 H 0.7476 -0.0471 0.7250 0.068 Uiso 1 1 calc R
C26 C 0.6188(3) -0.0664(3) 0.5722(3) 0.0650(11) Uani 1 1 d .
H26 H 0.5531 -0.0807 0.5674 0.078 Uiso 1 1 calc R
C25 C 0.6955(3) -0.0456(2) 0.4912(2) 0.0511(9) Uani 1 1 d .
H25 H 0.6815 -0.0451 0.4326 0.061 Uiso 1 1 calc R
N5 N 0.8752(2) -0.00137(18) 0.41781(17) 0.0433(7) Uani 1 1 d .
H5 H 0.9059 0.0439 0.4227 0.052 Uiso 1 1 calc R
C11 C 0.6962(3) 0.1040(3) -0.1226(2) 0.0500(9) Uani 1 1 d .
H11A H 0.7492 0.0906 -0.1808 0.060 Uiso 1 1 calc R
H11B H 0.6599 0.1690 -0.1301 0.060 Uiso 1 1 calc R
C8 C 0.8006(3) -0.0095(2) -0.0246(2) 0.0491(9) Uani 1 1 d .
H8A H 0.8297 -0.0176 0.0310 0.059 Uiso 1 1 calc R
H8B H 0.8601 -0.0302 -0.0766 0.059 Uiso 1 1 calc R
C10 C 0.6125(3) 0.0409(3) -0.1024(3) 0.0565(10) Uani 1 1 d .
H10A H 0.5554 0.0589 -0.0478 0.068 Uiso 1 1 calc R
H10B H 0.5787 0.0485 -0.1553 0.068 Uiso 1 1 calc R
N2 N 0.7536(2) 0.09004(18) -0.04573(17) 0.0419(7) Uani 1 1 d .
O1 O 0.6612(2) -0.05433(18) -0.08569(18) 0.0657(7) Uani 1 1 d .
C1 C 0.7832(3) 0.1597(2) -0.0152(2) 0.0393(8) Uani 1 1 d .
N1 N 0.7234(2) 0.24683(19) -0.02038(19) 0.0474(7) Uani 1 1 d .
H1 H 0.7591 0.2922 -0.0296 0.057 Uiso 1 1 calc R
C7 C 0.5353(3) 0.2197(2) 0.0463(2) 0.0463(8) Uani 1 1 d .
H7 H 0.5619 0.1643 0.0797 0.056 Uiso 1 1 calc R
C2 C 0.6075(3) 0.2730(2) -0.0123(2) 0.0461(9) Uani 1 1 d .
C34 C 0.6652(3) 0.2790(2) 0.3449(2) 0.0450(8) Uani 1 1 d .
N8 N 0.5587(2) 0.3055(2) 0.3433(2) 0.0565(8) Uani 1 1 d .
N7 N 0.6947(2) 0.2684(2) 0.42661(19) 0.0609(9) Uani 1 1 d .
H7A H 0.7618 0.2731 0.4219 0.073 Uiso 1 1 calc R
C35 C 0.6334(3) 0.2505(3) 0.5201(2) 0.0532(9) Uani 1 1 d .
C36 C 0.5559(3) 0.1947(3) 0.5423(3) 0.0773(13) Uani 1 1 d .
H36 H 0.5391 0.1684 0.4958 0.093 Uiso 1 1 calc R
C6 C 0.4235(3) 0.2485(3) 0.0552(3) 0.0571(10) Uani 1 1 d .
H6 H 0.3750 0.2120 0.0939 0.069 Uiso 1 1 calc R
C3 C 0.5684(3) 0.3556(3) -0.0610(3) 0.0688(11) Uani 1 1 d .
H3A H 0.6164 0.3917 -0.1011 0.083 Uiso 1 1 calc R
C5 C 0.3840(3) 0.3304(3) 0.0074(3) 0.0738(12) Uani 1 1 d .
H5A H 0.3087 0.3496 0.0134 0.089 Uiso 1 1 calc R
C4 C 0.4546(4) 0.3840(3) -0.0489(3) 0.0859(14) Uani 1 1 d .
H4 H 0.4269 0.4406 -0.0800 0.103 Uiso 1 1 calc R
C27 C 0.6369(3) -0.0665(3) 0.6589(3) 0.0600(10) Uani 1 1 d .
H27 H 0.5839 -0.0802 0.7126 0.072 Uiso 1 1 calc R
O4 O 0.4435(3) 0.4707(3) 0.2565(3) 0.1141(12) Uani 1 1 d .
C41 C 0.5209(3) 0.3057(3) 0.2580(3) 0.0663(11) Uani 1 1 d .
H41A H 0.4492 0.2877 0.2749 0.080 Uiso 1 1 calc R
H41B H 0.5713 0.2599 0.2195 0.080 Uiso 1 1 calc R
C43 C 0.4842(4) 0.3791(3) 0.3987(3) 0.0818(13) Uani 1 1 d .
H43A H 0.5109 0.3828 0.4533 0.098 Uiso 1 1 calc R
H43B H 0.4114 0.3633 0.4201 0.098 Uiso 1 1 calc R
C42 C 0.5137(4) 0.4008(3) 0.2025(3) 0.0871(14) Uani 1 1 d .
H42A H 0.5866 0.4165 0.1812 0.105 Uiso 1 1 calc R
H42B H 0.4865 0.3990 0.1476 0.105 Uiso 1 1 calc R
C44 C 0.4786(5) 0.4735(4) 0.3385(4) 0.117(2) Uani 1 1 d .
H44A H 0.4281 0.5211 0.3748 0.141 Uiso 1 1 calc R
H44B H 0.5506 0.4910 0.3213 0.141 Uiso 1 1 calc R
C40 C 0.6596(4) 0.2881(3) 0.5891(3) 0.0773(13) Uani 1 1 d .
H40 H 0.7135 0.3253 0.5736 0.093 Uiso 1 1 calc R
C39 C 0.6054(5) 0.2702(4) 0.6811(3) 0.112(2) Uani 1 1 d .
H39 H 0.6230 0.2953 0.7281 0.135 Uiso 1 1 calc R
C38 C 0.5265(5) 0.2162(5) 0.7039(4) 0.119(3) Uani 1 1 d .
H38 H 0.4891 0.2057 0.7661 0.143 Uiso 1 1 calc R
C37 C 0.5021(4) 0.1775(4) 0.6365(4) 0.1017(18) Uani 1 1 d .
H37 H 0.4492 0.1394 0.6528 0.122 Uiso 1 1 calc R
C9 C 0.7114(3) -0.0667(3) -0.0086(3) 0.0602(10) Uani 1 1 d .
H9A H 0.7425 -0.1326 0.0030 0.072 Uiso 1 1 calc R
H9B H 0.6557 -0.0491 0.0469 0.072 Uiso 1 1 calc R

loop_
_atom_site_aniso_label
_atom_site_aniso_U_11
_atom_site_aniso_U_22
_atom_site_aniso_U_33
_atom_site_aniso_U_23
_atom_site_aniso_U_13
_atom_site_aniso_U_12
Br3 0.0452(2) 0.0608(2) 0.0556(2) -0.00984(18) -0.01886(17) -0.01048(18)
Br2 0.0947(3) 0.0553(3) 0.0606(2) 0.00759(19) -0.0409(2) -0.0279(2)
Br1 0.0482(2) 0.0811(3) 0.0550(2) 0.0082(2) -0.00955(18) -0.0235(2)
Cu2 0.0532(3) 0.0577(3) 0.0431(2) -0.0099(2) -0.0122(2) -0.0186(2)
Cu3 0.0515(3) 0.0488(3) 0.0526(3) -0.0047(2) -0.0103(2) -0.0125(2)
Cu1 0.0564(3) 0.0802(4) 0.0507(3) 0.0091(2) -0.0170(2) -0.0251(3)
S1 0.0385(5) 0.0479(5) 0.0373(4) -0.0050(4) -0.0091(4) -0.0110(4)
S2 0.0385(5) 0.0402(5) 0.0407(5) -0.0116(4) -0.0059(4) -0.0070(4)
S3 0.0409(5) 0.0418(5) 0.0417(5) 0.0010(4) -0.0033(4) -0.0058(4)
S4 0.0441(5) 0.0590(6) 0.0415(5) -0.0052(4) -0.0051(4) -0.0007(4)
N6 0.0658(19) 0.0404(17) 0.0329(15) -0.0004(13) -0.0126(14) -0.0119(15)
O3 0.141(3) 0.0427(16) 0.0497(16) -0.0154(13) -0.0092(17) 0.0058(17)
C33 0.086(3) 0.047(2) 0.037(2) -0.0091(17) -0.015(2) -0.010(2)
C32 0.110(4) 0.056(3) 0.041(2) -0.006(2) 0.000(2) -0.011(3)
C31 0.123(4) 0.051(3) 0.043(2) -0.0093(19) -0.016(2) 0.020(3)
C30 0.081(3) 0.046(2) 0.040(2) -0.0031(17) -0.0073(19) -0.010(2)
C13 0.042(2) 0.041(2) 0.059(2) -0.0188(18) -0.0171(18) 0.0019(17)
C15 0.062(3) 0.091(4) 0.067(3) -0.031(3) 0.000(2) -0.002(3)
C14 0.057(2) 0.054(2) 0.058(2) -0.014(2) -0.013(2) -0.001(2)
C18 0.069(3) 0.053(3) 0.069(3) -0.012(2) -0.024(2) 0.007(2)
C16 0.066(3) 0.075(3) 0.108(4) -0.040(3) -0.007(3) 0.013(3)
C17 0.076(3) 0.058(3) 0.112(4) -0.020(3) -0.030(3) 0.026(2)
N3 0.0554(18) 0.0404(17) 0.0410(16) -0.0066(13) -0.0210(14) -0.0014(15)
C12 0.0376(18) 0.0339(18) 0.0351(17) -0.0010(14) -0.0064(15) -0.0092(15)
N4 0.0393(15) 0.0373(16) 0.0430(15) -0.0078(12) -0.0141(13) -0.0066(13)
O2 0.0638(17) 0.0668(18) 0.0697(17) -0.0129(14) -0.0377(14) -0.0088(14)
C22 0.0388(19) 0.048(2) 0.054(2) -0.0109(17) -0.0174(17) -0.0008(17)
C19 0.059(2) 0.040(2) 0.057(2) -0.0067(17) -0.0211(19) -0.0156(18)
C20 0.083(3) 0.056(3) 0.081(3) -0.023(2) -0.044(2) -0.007(2)
C21 0.050(2) 0.055(2) 0.056(2) 0.0004(18) -0.0222(18) -0.0090(19)
C23 0.0367(18) 0.038(2) 0.0416(19) -0.0004(16) -0.0158(16) -0.0045(15)
C24 0.0370(18) 0.0371(19) 0.0375(18) -0.0036(15) -0.0059(15) -0.0006(15)
C29 0.044(2) 0.052(2) 0.042(2) -0.0136(17) -0.0094(17) -0.0013(17)
C28 0.068(3) 0.057(2) 0.036(2) -0.0137(18) -0.0027(19) 0.003(2)
C26 0.044(2) 0.078(3) 0.072(3) -0.017(2) -0.005(2) -0.012(2)
C25 0.047(2) 0.064(3) 0.043(2) -0.0085(18) -0.0096(18) -0.0093(19)
N5 0.0500(17) 0.0452(17) 0.0377(16) -0.0067(13) -0.0084(14) -0.0154(14)
C11 0.061(2) 0.056(2) 0.0406(19) -0.0111(17) -0.0187(18) -0.0142(19)
C8 0.048(2) 0.048(2) 0.049(2) -0.0137(17) -0.0076(17) -0.0037(18)
C10 0.059(2) 0.063(3) 0.056(2) -0.014(2) -0.0183(19) -0.017(2)
N2 0.0449(16) 0.0419(17) 0.0422(16) -0.0075(13) -0.0141(13) -0.0075(14)
O1 0.0806(19) 0.0596(18) 0.0688(17) -0.0171(14) -0.0245(15) -0.0221(15)
C1 0.0437(19) 0.044(2) 0.0307(17) -0.0028(15) -0.0049(15) -0.0137(17)
N1 0.0479(17) 0.0412(18) 0.0595(18) 0.0000(14) -0.0226(15) -0.0135(14)
C7 0.053(2) 0.040(2) 0.047(2) -0.0090(16) -0.0135(18) -0.0059(18)
C2 0.049(2) 0.046(2) 0.048(2) -0.0083(17) -0.0203(18) -0.0054(18)
C34 0.039(2) 0.051(2) 0.047(2) -0.0150(17) -0.0089(17) -0.0066(17)
N8 0.0349(17) 0.077(2) 0.0552(19) -0.0237(17) -0.0087(15) 0.0050(16)
N7 0.0368(17) 0.102(3) 0.0437(18) -0.0192(17) -0.0061(14) -0.0064(17)
C35 0.045(2) 0.063(3) 0.041(2) -0.0125(18) -0.0048(18) 0.011(2)
C36 0.067(3) 0.072(3) 0.082(3) -0.003(2) -0.006(3) -0.008(3)
C6 0.054(2) 0.058(3) 0.061(2) -0.021(2) -0.006(2) -0.012(2)
C3 0.065(3) 0.063(3) 0.074(3) 0.016(2) -0.025(2) -0.009(2)
C5 0.052(2) 0.083(3) 0.088(3) -0.010(3) -0.026(2) -0.003(2)
C4 0.076(3) 0.073(3) 0.104(4) 0.017(3) -0.045(3) 0.007(3)
C27 0.053(2) 0.058(3) 0.057(2) -0.008(2) 0.011(2) -0.008(2)
O4 0.104(3) 0.114(3) 0.099(3) 0.010(2) -0.023(2) 0.019(2)
C41 0.052(2) 0.091(3) 0.062(3) -0.008(2) -0.025(2) -0.012(2)
C43 0.066(3) 0.093(4) 0.074(3) -0.013(3) -0.013(2) 0.010(3)
C42 0.070(3) 0.094(4) 0.089(3) -0.010(3) -0.023(3) 0.007(3)
C44 0.147(5) 0.086(4) 0.100(4) -0.017(3) -0.035(4) 0.031(4)
C40 0.088(3) 0.092(3) 0.050(3) -0.016(2) -0.020(2) 0.001(3)
C39 0.127(5) 0.144(6) 0.041(3) -0.013(3) -0.018(3) 0.028(4)
C38 0.096(5) 0.130(6) 0.066(4) 0.034(4) 0.013(4) 0.047(4)
C37 0.075(4) 0.082(4) 0.111(5) 0.031(4) 0.004(4) 0.007(3)
C9 0.070(3) 0.047(2) 0.068(3) -0.0058(19) -0.019(2) -0.015(2)

loop_
_atom_type_symbol
_atom_type_description
_atom_type_scat_dispersion_real
_atom_type_scat_dispersion_imag
_atom_type_scat_source
C C 0.0033 0.0016 'International Tables Vol C Tables 4.2.6.8 and 6.1.1.4'
H H 0.0000 0.0000 'International Tables Vol C Tables 4.2.6.8 and 6.1.1.4'
N N 0.0061 0.0033 'International Tables Vol C Tables 4.2.6.8 and 6.1.1.4'
O O 0.0106 0.0060 'International Tables Vol C Tables 4.2.6.8 and 6.1.1.4'
Cu Cu 0.3201 1.2651 'International Tables Vol C Tables 4.2.6.8 and 6.1.1.4'
Br Br -0.2901 2.4595 'International Tables Vol C Tables 4.2.6.8 and 6.1.1.4'
S S 0.1246 0.1234 'International Tables Vol C Tables 4.2.6.8 and 6.1.1.4'

loop_
_geom_angle_atom_site_label_1
_geom_angle_atom_site_label_2
_geom_angle_atom_site_label_3
_geom_angle
S1 Cu2 S2 118.90(3)
S1 Cu2 Br2 119.38(3)
S2 Cu2 Br2 121.27(3)
S3 Cu3 S4 113.72(4)
S3 Cu3 S2 104.61(3)
S4 Cu3 S2 103.15(3)
S3 Cu3 Br3 111.18(3)
S4 Cu3 Br3 110.47(3)
S2 Cu3 Br3 113.40(3)
S3 Cu3 Cu1 56.11(2)
S4 Cu3 Cu1 58.35(3)
S2 Cu3 Cu1 107.98(3)
Br3 Cu3 Cu1 138.62(2)
Br1 Cu1 S1 118.83(3)
Br1 Cu1 S3 117.60(3)
S1 Cu1 S3 97.96(3)
Br1 Cu1 S4 111.38(3)
S1 Cu1 S4 102.52(3)
S3 Cu1 S4 106.61(3)
Br1 Cu1 Cu3 140.87(2)
S1 Cu1 Cu3 100.25(3)
S3 Cu1 Cu3 53.71(2)
S4 Cu1 Cu3 53.55(2)
C1 S1 Cu2 110.82(12)
C1 S1 Cu1 98.47(10)
Cu2 S1 Cu1 88.59(3)
C12 S2 Cu2 107.82(11)
C12 S2 Cu3 95.78(10)
Cu2 S2 Cu3 83.48(3)
C23 S3 Cu3 111.38(12)
C23 S3 Cu1 95.33(10)
Cu3 S3 Cu1 70.18(3)
C34 S4 Cu3 113.67(12)
C34 S4 Cu1 116.99(12)
Cu3 S4 Cu1 68.11(3)
C23 N6 C30 124.9(3)
C23 N6 C33 123.8(3)
C30 N6 C33 110.9(3)
C31 O3 C32 109.7(3)
N6 C33 C32 110.6(3)
O3 C32 C33 110.8(3)
O3 C31 C30 113.2(3)
N6 C30 C31 108.8(3)
C18 C13 C14 119.9(4)
C18 C13 N3 117.6(3)
C14 C13 N3 122.3(3)
C16 C15 C14 120.2(4)
C13 C14 C15 119.5(4)
C13 C18 C17 119.9(4)
C15 C16 C17 120.7(4)
C16 C17 C18 119.7(4)
C12 N3 C13 129.6(3)
N4 C12 N3 121.4(3)
N4 C12 S2 120.1(2)
N3 C12 S2 118.5(2)
C12 N4 C22 123.0(3)
C12 N4 C19 123.6(3)
C22 N4 C19 111.6(2)
C21 O2 C20 110.1(2)
N4 C22 C21 109.5(3)
N4 C19 C20 110.5(3)
O2 C20 C19 112.4(3)
O2 C21 C22 112.7(3)
N6 C23 N5 123.2(3)
N6 C23 S3 119.9(2)
N5 C23 S3 116.8(2)
C25 C24 C29 120.4(3)
C25 C24 N5 121.6(3)
C29 C24 N5 117.9(3)
C24 C29 C28 119.5(3)
C27 C28 C29 120.3(3)
C25 C26 C27 121.7(4)
C24 C25 C26 118.8(3)
C23 N5 C24 130.3(3)
N2 C11 C10 110.7(3)
N2 C8 C9 108.6(3)
O1 C10 C11 111.3(3)
C1 N2 C11 123.6(3)
C1 N2 C8 122.6(3)
C11 N2 C8 111.9(3)
C10 O1 C9 110.1(3)
N2 C1 N1 120.0(3)
N2 C1 S1 119.9(3)
N1 C1 S1 120.1(2)
C1 N1 C2 127.7(3)
C2 C7 C6 120.0(3)
C3 C2 C7 120.1(3)
C3 C2 N1 118.5(3)
C7 C2 N1 121.3(3)
N8 C34 N7 119.4(3)
N8 C34 S4 121.1(3)
N7 C34 S4 119.4(2)
C34 N8 C43 122.7(3)
C34 N8 C41 121.2(3)
C43 N8 C41 108.6(3)
C34 N7 C35 130.6(3)
C40 C35 C36 120.7(4)
C40 C35 N7 117.1(4)
C36 C35 N7 122.2(4)
C35 C36 C37 118.8(5)
C5 C6 C7 120.2(4)
C2 C3 C4 118.5(4)
C4 C5 C6 120.0(4)
C5 C4 C3 121.1(4)
C28 C27 C26 119.3(3)
C44 O4 C42 111.0(4)
N8 C41 C42 111.4(3)
N8 C43 C44 109.8(4)
O4 C42 C41 111.5(4)
O4 C44 C43 111.8(5)
C35 C40 C39 119.4(5)
C38 C39 C40 120.5(6)
C37 C38 C39 120.3(6)
C38 C37 C36 120.4(6)
O1 C9 C8 112.9(3)

loop_
_geom_bond_atom_site_label_1
_geom_bond_atom_site_label_2
_geom_bond_distance
Br3 Cu3 2.4588(6)
Br2 Cu2 2.3968(6)
Br1 Cu1 2.3603(6)
Cu2 S1 2.2453(9)
Cu2 S2 2.2611(9)
Cu3 S3 2.3223(10)
Cu3 S4 2.3497(10)
Cu3 S2 2.4213(9)
Cu3 Cu1 2.7105(6)
Cu1 S1 2.3636(9)
Cu1 S3 2.3916(9)
Cu1 S4 2.4867(11)
S1 C1 1.726(3)
S2 C12 1.740(3)
S3 C23 1.733(3)
S4 C34 1.703(3)
N6 C23 1.326(4)
N6 C30 1.462(4)
N6 C33 1.483(4)
O3 C31 1.413(4)
O3 C32 1.428(4)
C33 C32 1.493(5)
C31 C30 1.506(5)
C13 C18 1.385(5)
C13 C14 1.380(5)
C13 N3 1.421(4)
C15 C16 1.363(6)
C15 C14 1.377(5)
C18 C17 1.372(5)
C16 C17 1.375(6)
N3 C12 1.337(4)
C12 N4 1.339(4)
N4 C22 1.463(4)
N4 C19 1.469(4)
O2 C21 1.413(4)
O2 C20 1.409(4)
C22 C21 1.491(4)
C19 C20 1.505(5)
C23 N5 1.341(4)
C24 C25 1.379(4)
C24 C29 1.380(4)
C24 N5 1.434(4)
C29 C28 1.389(4)
C28 C27 1.374(5)
C26 C25 1.382(5)
C26 C27 1.364(5)
C11 N2 1.475(4)
C11 C10 1.504(4)
C8 N2 1.473(4)
C8 C9 1.506(4)
C10 O1 1.413(4)
N2 C1 1.336(4)
O1 C9 1.419(4)
C1 N1 1.344(4)
N1 C2 1.429(4)
C7 C2 1.381(4)
C7 C6 1.381(5)
C2 C3 1.375(5)
C34 N8 1.341(4)
C34 N7 1.336(4)
N8 C43 1.479(5)
N8 C41 1.465(4)
N7 C35 1.423(4)
C35 C40 1.375(5)
C35 C36 1.362(5)
C36 C37 1.400(6)
C6 C5 1.363(5)
C3 C4 1.399(5)
C5 C4 1.357(6)
O4 C44 1.409(6)
O4 C42 1.413(5)
C41 C42 1.500(5)
C43 C44 1.524(6)
C40 C39 1.377(6)
C39 C38 1.357(8)
C38 C37 1.353(8)
